data_2004374
loop_
_publ_author_name
'Brock, C. P.'
'Kottayil, S.'
'Butterfield, D. A.'
'Crooks, P. A.'

_publ_section_title
;
 A Dihydromorphine-6-<i>O</i>-sulfate
;
_journal_issue 1
_journal_name_full 'Acta Crystallographica Section C'
_journal_page_first 122
_journal_page_last 125
_journal_paper_doi 10.1107/S0108270195010250
_journal_volume 52
_journal_year 1996
_chemical_formula_moiety 'C19 H23 N O7 S'
_chemical_formula_sum 'C19 H23 N O7 S'
_chemical_formula_weight 409.46
_chemical_name_systematic
;
3-O-Acetyl-7,8-dihydromorphine-6-O-sulfate
;
_chemical_temperature_decomposition_gt 573.15
_space_group_IT_number 19
_symmetry_cell_setting orthorhombic
_symmetry_space_group_name_Hall 'P 2ac 2ab'
_symmetry_space_group_name_H-M 'P 21 21 21'
_cell_angle_alpha 90
_cell_angle_beta 90
_cell_angle_gamma 90
_cell_formula_units_Z 4
_cell_length_a 9.3020(8)
_cell_length_b 14.0800(10)
_cell_length_c 14.1587(12)
_cell_measurement_reflns_used 22
_cell_measurement_temperature 296.0(10)
_cell_measurement_theta_max 12.8
_cell_measurement_theta_min 10.6
_cell_volume 1854.4(3)
_computing_cell_refinement 'CAD-4 VAX/PC'
_computing_data_collection 'CAD-4 VAX/PC (Enraf-Nonius, 1988)'
_computing_structure_refinement 'SHELXL93 (Sheldrick, 1993)'
_computing_structure_solution 'SHELXTL/PC (Sheldrick, 1990)'
_diffrn_ambient_temperature 296.0(10)
_diffrn_measurement_device 'Enraf-Nonius CAD4-VAX'
_diffrn_measurement_method \w/2\q
_diffrn_radiation_monochromator graphite
_diffrn_radiation_type MoK\a
_diffrn_radiation_wavelength 0.71073
_diffrn_reflns_av_R_equivalents 0
_diffrn_reflns_av_sigmaI/netI 0.0939
_diffrn_reflns_limit_h_max 12
_diffrn_reflns_limit_h_min 0
_diffrn_reflns_limit_k_max 18
_diffrn_reflns_limit_k_min 0
_diffrn_reflns_limit_l_max 18
_diffrn_reflns_limit_l_min 0
_diffrn_reflns_number 1869
_diffrn_reflns_theta_max 25
_diffrn_reflns_theta_min 2.04
_diffrn_standards_decay_% 6
_diffrn_standards_interval_time 60
_diffrn_standards_number 3
_exptl_absorpt_coefficient_mu 0.21
_exptl_absorpt_correction_type none
_exptl_crystal_colour colorless
_exptl_crystal_density_diffrn 1.467
_exptl_crystal_description 'Tablet, short parallel to c with major faces {001}, {111} and {012}'
_exptl_crystal_F_000 864
_exptl_crystal_size_max 0.25
_exptl_crystal_size_mid 0.20
_exptl_crystal_size_min 0.10
_refine_diff_density_max 0.214
_refine_diff_density_min -0.251
_refine_ls_abs_structure_details
;
The absolute configuration was chosen to match that expected from the
synthetic pathway
;
_refine_ls_extinction_method none
_refine_ls_goodness_of_fit_all 1.007
_refine_ls_goodness_of_fit_obs 1.163
_refine_ls_hydrogen_treatment noref
_refine_ls_matrix_type full
_refine_ls_number_parameters 254
_refine_ls_number_reflns 1851
_refine_ls_number_restraints 0
_refine_ls_R_factor_all 0.1287
_refine_ls_R_factor_obs 0.0419
_refine_ls_shift/esd_max 0.065
_refine_ls_shift/esd_mean 0.017
_refine_ls_structure_factor_coef Fsqd
_refine_ls_weighting_scheme
;
calc w = 1/[\s^2^(F~o~^2^) + (0.0677P)^2^]
where P = (F~o~^2^ + 2F~c~^2^)/3
;
_refine_ls_wR_factor_all 0.1224
_refine_ls_wR_factor_obs 0.0994
_reflns_number_observed 1078
_reflns_number_total 1869
_reflns_observed_criterion >2sigma(I)
_cod_data_source_file cr1191.cif
_cod_data_source_block CROOKS2
_cod_depositor_comments
;
The following automatic conversions were performed:

'_chemical_melting_point' tag was changed to
'_chemical_temperature_decomposition_gt' since the value was
specified 'more than' ('>') a certain temperature. The value '> 300_C
(dec.)' was changed to '573.15' - it was converted from degrees
Celsius(C) to Kelvins(K).

Automatic conversion script
Id: cif_fix_values 1715 2011-07-08 13:25:40Z adriana 
;
_cod_database_code 2004374

loop_
_symmetry_equiv_pos_as_xyz
'x, y, z'
'-x+1/2, -y, z+1/2'
'-x, y+1/2, -z+1/2'
'x+1/2, -y+1/2, -z'

loop_
_atom_site_aniso_label
_atom_site_aniso_U_11
_atom_site_aniso_U_22
_atom_site_aniso_U_33
_atom_site_aniso_U_12
_atom_site_aniso_U_13
_atom_site_aniso_U_23
S 0.0311(7) 0.0461(9) 0.0431(9) 0.0108(8) 0.0056(8) 0.0056(8)
O1 0.039(2) 0.036(2) 0.041(2) -0.002(2) -0.010(2) 0.000(2)
O2 0.029(2) 0.038(2) 0.104(4) -0.002(2) -0.016(3) 0.004(3)
O3 0.055(3) 0.090(4) 0.061(3) 0.021(3) 0.000(3) -0.005(3)
O4 0.026(2) 0.043(2) 0.045(2) 0.003(2) 0.001(2) 0.016(2)
O5 0.047(3) 0.041(2) 0.072(3) 0.010(2) -0.002(3) 0.014(2)
O6 0.054(3) 0.076(3) 0.065(3) 0.019(3) 0.027(3) 0.011(3)
O7 0.063(3) 0.075(3) 0.087(4) -0.015(3) -0.025(3) -0.014(3)
N 0.023(3) 0.051(3) 0.054(3) 0.000(2) -0.015(3) 0.011(3)
C1 0.040(4) 0.052(4) 0.049(4) 0.011(4) 0.008(3) 0.018(3)
C2 0.036(4) 0.045(4) 0.079(6) 0.003(3) 0.010(4) 0.030(4)
C3 0.028(3) 0.032(3) 0.077(5) 0.000(3) -0.002(4) 0.002(4)
C4 0.025(3) 0.027(3) 0.047(4) 0.002(3) 0.004(3) 0.005(3)
C5 0.030(3) 0.037(3) 0.033(3) -0.007(3) 0.000(3) 0.002(3)
C6 0.039(3) 0.030(3) 0.033(3) -0.002(3) -0.003(3) 0.009(3)
C7 0.040(3) 0.034(3) 0.044(3) 0.000(3) 0.004(3) 0.007(3)
C8 0.038(3) 0.031(3) 0.036(3) 0.001(3) -0.007(3) -0.001(3)
C9 0.040(3) 0.039(4) 0.043(4) -0.003(3) -0.013(3) -0.003(3)
C10 0.046(4) 0.054(4) 0.039(4) 0.001(3) 0.003(4) 0.013(3)
C11 0.033(3) 0.042(3) 0.040(4) 0.009(3) 0.005(3) 0.007(3)
C12 0.025(3) 0.024(3) 0.040(3) 0.002(3) -0.002(3) 0.007(3)
C13 0.028(3) 0.032(3) 0.028(3) -0.002(3) 0.000(3) 0.003(2)
C14 0.025(3) 0.032(3) 0.035(3) -0.005(3) -0.003(3) 0.002(3)
C15 0.028(3) 0.048(4) 0.039(3) 0.007(3) 0.008(3) -0.001(3)
C16 0.033(3) 0.046(4) 0.050(4) 0.010(3) 0.001(3) -0.003(3)
C17 0.047(4) 0.055(4) 0.081(5) -0.005(4) -0.028(4) 0.016(4)
C18 0.043(4) 0.051(4) 0.058(4) 0.003(4) -0.006(4) 0.005(4)
C19 0.059(5) 0.060(5) 0.132(8) -0.004(4) -0.035(6) -0.017(5)

loop_
_atom_site_label
_atom_site_occupancy
_atom_site_fract_x
_atom_site_fract_y
_atom_site_fract_z
_atom_site_U_iso_or_equiv
_atom_site_thermal_displace_type
_atom_site_calc_flag
_atom_site_refinement_flags
_atom_site_type_symbol
S 1 .0371(2) .17820(12) .12496(11) .0401(4) Uani d . S
O1 1 .3119(4) -.0051(3) .0593(3) .0384(10) Uani d . O
O2 1 .0829(4) -0.1290(3) .1431(4) .0569(14) Uani d . O
O3 1 .1960(5) -0.2541(4) .0813(3) .0691(15) Uani d . O
O4 1 .1926(4) .1408(3) .1484(3) .0381(10) Uani d . O
O5 1 .0538(5) .2719(3) .0866(3) .0532(12) Uani d . O
O6 1 -.0346(5) .1733(4) .2154(3) .0651(13) Uani d . O
O7 1 -.0260(5) .1106(4) .0602(4) .075(2) Uani d . O
N 1 .7733(5) .0350(3) .2556(4) .0427(13) Uani d . N
C1 1 .3281(7) -.0812(5) .3397(5) .047(2) Uani d . C
C2 1 .2215(7) -0.1188(5) .2880(6) .053(2) Uani d . C
C3 1 .2072(6) -0.1004(4) .1906(5) .046(2) Uani d . C
C4 1 .3099(6) -.0419(4) .1496(4) .0332(14) Uani d . C
C5 1 .4058(6) .0792(4) .0662(4) .0335(14) Uani d . C
C6 1 .3114(6) .1663(4) .0861(4) .0339(13) Uani d . C
C7 1 .3953(6) .2450(4) .1346(4) .0393(14) Uani d . C
C8 1 .4611(6) .2105(4) .2266(4) .0350(14) Uani d . C
C9 1 .6448(6) .0906(4) .2908(4) .040(2) Uani d . C
C10 1 .5448(7) .0304(4) .3524(4) .046(2) Uani d . C
C11 1 .4318(6) -.0229(4) .2985(4) .0383(15) Uani d . C
C12 1 .4195(6) -.0081(4) .2037(4) .0298(13) Uani d . C
C13 1 .5144(5) .0542(3) .1438(4) .0291(13) Uani d . C
C14 1 .5733(5) .1354(4) .2045(4) .0306(13) Uani d . C
C15 1 .6431(6) -.0022(4) .1059(4) .0382(15) Uani d . C
C16 1 .7360(6) -.0406(4) .1854(4) .043(2) Uani d . C
C17 1 .8695(7) -.0023(5) .3320(5) .061(2) Uani d . C
C18 1 .0898(8) -0.2119(5) .0926(5) .051(2) Uani d . C
C19 1 -.0561(7) -0.2415(5) .0618(6) .084(3) Uani d . C
H0 1 .841(4) .075(3) .223(2) .051 Uiso d R H
H1 1 .3349(7) -.0962(5) .4057(5) .056 Uiso d R H
H2 1 .1519(7) -0.1589(5) .3181(6) .064 Uiso d R H
H5 1 .4559(6) .0875(4) .0075(4) .040 Uiso d R H
H6 1 .2728(6) .1892(4) .0275(4) .041 Uiso d R H
H7A 1 .3332(6) .2983(4) .1459(4) .047 Uiso d R H
H7B 1 .4719(6) .2656(4) .0941(4) .047 Uiso d R H
H8A 1 .3871(6) .1828(4) .2649(4) .042 Uiso d R H
H8B 1 .5037(6) .2623(4) .2607(4) .042 Uiso d R H
H9 1 .6816(6) .1411(4) .3295(4) .049 Uiso d R H
H10A 1 .4986(7) .0714(4) .3973(4) .056 Uiso d R H
H10B 1 .6017(7) -.0144(4) .3873(4) .056 Uiso d R H
H14 1 .6475(5) .1664(4) .1687(4) .037 Uiso d R H
H15A 1 .7005(6) .0378(4) .0660(4) .046 Uiso d R H
H15B 1 .6085(6) -.0543(4) .0685(4) .046 Uiso d R H
H16A 1 .6846(6) -.0901(4) .2176(4) .052 Uiso d R H
H16B 1 .8230(6) -.0674(4) .1605(4) .052 Uiso d R H
H17A 1 .8913(7) .0478(5) .3757(5) .092 Uiso calc R H
H17B 1 .9570(7) -.0256(5) .3045(5) .092 Uiso calc R H
H17C 1 .8218(7) -.0531(5) .3647(5) .092 Uiso calc R H
H19A .50 -0.1248(7) -0.1940(5) .0799(6) .125 Uiso calc PR H
H19B .50 -.0806(7) -0.3008(5) .0911(6) .125 Uiso calc PR H
H19C .50 -.0573(7) -0.2489(5) -.0056(6) .125 Uiso calc PR H
H19D .50 -.0504(7) -0.3018(5) .0304(6) .125 Uiso calc PR H
H19E .50 -.0945(7) -0.1950(5) .0191(6) .125 Uiso calc PR H
H19F .50 -0.1178(7) -0.2469(5) .1159(6) .125 Uiso calc PR H

loop_
_atom_type_symbol
_atom_type_description
_atom_type_scat_dispersion_real
_atom_type_scat_dispersion_imag
_atom_type_scat_source
C C 0.0033 0.0016 'International Tables Vol C Tables 4.2.6.8 and 6.1.1.4'
H H 0.0000 0.0000 'International Tables Vol C Tables 4.2.6.8 and 6.1.1.4'
N N 0.0061 0.0033 'International Tables Vol C Tables 4.2.6.8 and 6.1.1.4'
O O 0.0106 0.0060 'International Tables Vol C Tables 4.2.6.8 and 6.1.1.4'
S S 0.1246 0.1234 'International Tables Vol C Tables 4.2.6.8 and 6.1.1.4'

loop_
_geom_angle_atom_site_label_1
_geom_angle_atom_site_label_2
_geom_angle_atom_site_label_3
_geom_angle
_geom_angle_publ_flag
O4 S O5 106.7(2) yes
O4 S O6 102.8(2) yes
O4 S O7 106.6(3) yes
O5 S O6 115.4(3) yes
O5 S O7 114.2(3) yes
O6 S O7 110.1(3) yes
C4 O1 C5 104.4(4) yes
C3 O2 C18 117.3(5) yes
S O4 C6 119.1(3) yes
C9 N C16 113.8(4) yes
C9 N C17 114.5(5) yes
C16 N C17 111.5(5) yes
C2 C1 C11 121.0(6) yes
C1 C2 C3 122.1(6) yes
O2 C3 C2 119.8(6) yes
O2 C3 C4 122.6(6) yes
C2 C3 C4 116.9(6) yes
O1 C4 C3 128.2(5) yes
O1 C4 C12 112.3(5) yes
C3 C4 C12 119.2(6) yes
O1 C5 C6 108.4(4) yes
O1 C5 C13 104.6(4) yes
C6 C5 C13 115.4(5) yes
O4 C6 C5 110.4(4) yes
O4 C6 C7 107.2(5) yes
C5 C6 C7 111.8(4) yes
C6 C7 C8 111.2(5) yes
C7 C8 C14 108.9(4) yes
N C9 C10 112.4(5) yes
N C9 C14 107.1(4) yes
C10 C9 C14 114.8(5) yes
C9 C10 C11 114.4(5) yes
C1 C11 C10 124.5(6) yes
C1 C11 C12 116.4(6) yes
C10 C11 C12 118.9(5) yes
C4 C12 C11 124.3(6) yes
C4 C12 C13 109.0(5) yes
C11 C12 C13 126.5(5) yes
C5 C13 C12 98.7(4) yes
C5 C13 C14 117.8(4) yes
C5 C13 C15 112.4(4) yes
C12 C13 C14 109.2(4) yes
C12 C13 C15 110.7(4) yes
C14 C13 C15 107.7(4) yes
C8 C14 C9 114.9(5) yes
C8 C14 C13 112.9(4) yes
C9 C14 C13 107.2(4) yes
C13 C15 C16 111.6(5) yes
N C16 C15 111.7(4) yes
O2 C18 O3 123.1(6) yes
O2 C18 C19 110.5(6) yes
O3 C18 C19 126.3(7) yes

loop_
_geom_bond_atom_site_label_1
_geom_bond_atom_site_label_2
_geom_bond_distance
_geom_bond_publ_flag
S O4 1.575(4) yes
S O5 1.435(4) yes
S O6 1.445(4) yes
S O7 1.446(5) yes
O1 C4 1.381(6) yes
O1 C5 1.477(6) yes
O2 C3 1.397(7) yes
O2 C18 1.370(8) yes
O3 C18 1.164(7) yes
O4 C6 1.459(6) yes
N C9 1.513(7) yes
N C16 1.497(7) yes
N C17 1.499(8) yes
C1 C2 1.341(9) yes
C1 C11 1.394(8) yes
C2 C3 1.409(9) yes
C3 C4 1.389(8) yes
C4 C12 1.361(8) yes
C5 C6 1.534(7) yes
C5 C13 1.534(7) yes
C6 C7 1.519(8) yes
C7 C8 1.519(7) yes
C8 C14 1.518(7) yes
C9 C10 1.532(8) yes
C9 C14 1.529(7) yes
C10 C11 1.501(8) yes
C11 C12 1.364(8) yes
C12 C13 1.506(7) yes
C13 C14 1.531(7) yes
C13 C15 1.534(7) yes
C15 C16 1.520(8) yes
C18 C19 1.485(9) yes
